data_7204445
loop_
_publ_author_name
'Novikov, Mikhail S.'
'Voznyi, Igor V.'
'Khlebnikov, Alexander F.'
'Kopf, J\"urgen'
'Kostikov, Rafael R.'

_publ_section_title
;
 Unprecedented 1,3-dipolar cycloaddition of azomethine ylides to ester
 carbonyl
;
_journal_issue 14
_journal_name_full 'Journal of the Chemical Society, Perkin Transactions 1'
_journal_page_first 1628
_journal_paper_doi 10.1039/b204464a
_journal_year 2002
_chemical_formula_sum 'C18 H15 F2 N O2'
_chemical_formula_weight 315.31
_space_group_IT_number 14
_symmetry_space_group_name_Hall '-P 2ybc'
_symmetry_space_group_name_H-M 'P 1 21/c 1'
_atom_sites_solution_hydrogens geom
_atom_sites_solution_primary direct
_atom_sites_solution_secondary difmap
_audit_creation_method SHELXL-97
_cell_angle_alpha 90.00
_cell_angle_beta 99.721(3)
_cell_angle_gamma 90.00
_cell_formula_units_Z 4
_cell_length_a 12.0236(5)
_cell_length_b 6.5832(4)
_cell_length_c 18.8618(8)
_cell_measurement_temperature 153(2)
_cell_volume 1471.55(13)
_computing_structure_refinement 'SHELXL-97 (Sheldrick, 1997)'
_computing_structure_solution 'SHELXS-97 (Sheldrick, 1990)'
_diffrn_ambient_temperature 153(2)
_diffrn_measured_fraction_theta_full 0.992
_diffrn_measured_fraction_theta_max 0.992
_diffrn_radiation_monochromator graphite
_diffrn_radiation_source 'fine-focus sealed tube'
_diffrn_radiation_type MoK\a
_diffrn_radiation_wavelength 0.71073
_diffrn_reflns_av_R_equivalents 0.0673
_diffrn_reflns_av_sigmaI/netI 0.0383
_diffrn_reflns_limit_h_max 15
_diffrn_reflns_limit_h_min -15
_diffrn_reflns_limit_k_max 8
_diffrn_reflns_limit_k_min -7
_diffrn_reflns_limit_l_max 24
_diffrn_reflns_limit_l_min -24
_diffrn_reflns_number 14655
_diffrn_reflns_theta_full 27.45
_diffrn_reflns_theta_max 27.45
_diffrn_reflns_theta_min 1.72
_exptl_absorpt_coefficient_mu 0.110
_exptl_crystal_density_diffrn 1.423
_exptl_crystal_density_method 'not measured'
_exptl_crystal_F_000 656
_exptl_crystal_size_max 0.70
_exptl_crystal_size_mid 0.40
_exptl_crystal_size_min 0.10
_refine_diff_density_max 0.367
_refine_diff_density_min -0.369
_refine_diff_density_rms 0.088
_refine_ls_extinction_method none
_refine_ls_goodness_of_fit_ref 1.077
_refine_ls_hydrogen_treatment mixed
_refine_ls_matrix_type full
_refine_ls_number_parameters 268
_refine_ls_number_reflns 3343
_refine_ls_number_restraints 0
_refine_ls_restrained_S_all 1.077
_refine_ls_R_factor_all 0.0448
_refine_ls_R_factor_gt 0.0395
_refine_ls_shift/su_max 0.000
_refine_ls_shift/su_mean 0.000
_refine_ls_structure_factor_coef Fsqd
_refine_ls_weighting_details 'calc w=1/[\s^2^(Fo^2^)+(0.0630P)^2^+0.1960P] where P=(Fo^2^+2Fc^2^)/3'
_refine_ls_weighting_scheme calc
_refine_ls_wR_factor_gt 0.1051
_refine_ls_wR_factor_ref 0.1083
_reflns_number_gt 2898
_reflns_number_total 3343
_reflns_threshold_expression >2sigma(I)
_cod_data_source_file b204464a.txt
_cod_data_source_block khleb5
_cod_database_code 7204445

loop_
_symmetry_equiv_pos_as_xyz
'x, y, z'
'-x, y+1/2, -z+1/2'
'-x, -y, -z'
'x, -y-1/2, z-1/2'

loop_
_atom_site_label
_atom_site_type_symbol
_atom_site_fract_x
_atom_site_fract_y
_atom_site_fract_z
_atom_site_U_iso_or_equiv
_atom_site_adp_type
_atom_site_occupancy
_atom_site_symmetry_multiplicity
_atom_site_calc_flag
_atom_site_refinement_flags
_atom_site_disorder_assembly
_atom_site_disorder_group
F501 F 0.44804(6) 0.74568(12) 0.24579(4) 0.02914(19) Uani 1 1 d . . .
F502 F 0.27719(6) 0.64844(11) 0.24667(4) 0.02771(19) Uani 1 1 d . . .
O501 O 0.25565(6) 0.83472(13) 0.36774(4) 0.02146(19) Uani 1 1 d . . .
O502 O 0.38302(6) 1.08011(12) 0.34017(4) 0.02006(19) Uani 1 1 d . . .
N501 N 0.30859(8) 0.98844(15) 0.22694(5) 0.0218(2) Uani 1 1 d . . .
C501 C 0.07682(9) 0.9653(2) 0.38182(6) 0.0246(3) Uani 1 1 d . . .
C502 C 0.30042(9) 1.14712(17) 0.28044(6) 0.0198(2) Uani 1 1 d . . .
C503 C 0.34786(9) 0.81118(17) 0.26297(6) 0.0200(2) Uani 1 1 d . . .
C504 C 0.10698(10) 1.29620(19) 0.29410(6) 0.0246(3) Uani 1 1 d . . .
C505 C 0.17363(9) 0.98250(18) 0.35128(5) 0.0197(2) Uani 1 1 d . . .
C506 C 0.18911(9) 1.14625(18) 0.30704(5) 0.0203(2) Uani 1 1 d . . .
C507 C 0.28398(10) 0.8475(2) 0.10620(6) 0.0265(3) Uani 1 1 d . . .
C508 C 0.24269(11) 0.8651(2) 0.03311(7) 0.0333(3) Uani 1 1 d . . .
C509 C 0.36154(9) 0.87233(17) 0.34362(5) 0.0187(2) Uani 1 1 d . . .
C510 C 0.00941(10) 1.2806(2) 0.32430(7) 0.0289(3) Uani 1 1 d . . .
C511 C 0.53675(11) 0.8614(2) 0.43183(7) 0.0325(3) Uani 1 1 d . . .
C512 C 0.43733(11) 0.5346(2) 0.39624(7) 0.0289(3) Uani 1 1 d . . .
C513 C 0.20646(11) 1.1763(2) 0.12555(6) 0.0289(3) Uani 1 1 d . . .
C514 C -0.00506(10) 1.1159(2) 0.36766(7) 0.0282(3) Uani 1 1 d . . .
C515 C 0.45162(9) 0.75998(19) 0.39369(6) 0.0224(2) Uani 1 1 d . . .
C516 C 0.26594(9) 1.00424(18) 0.15281(6) 0.0216(2) Uani 1 1 d . . .
C517 C 0.16555(12) 1.1906(3) 0.05194(7) 0.0360(3) Uani 1 1 d . . .
C518 C 0.18323(11) 1.0357(3) 0.00575(7) 0.0376(3) Uani 1 1 d . . .
H501 H -0.0695(13) 1.102(3) 0.3889(8) 0.037(4) Uiso 1 1 d . . .
H502 H 0.4911(12) 0.473(3) 0.4364(8) 0.035(4) Uiso 1 1 d . . .
H503 H 0.3204(11) 1.277(2) 0.2657(7) 0.018(3) Uiso 1 1 d . . .
H504 H 0.2572(13) 0.758(3) 0.0024(9) 0.041(4) Uiso 1 1 d . . .
H505 H 0.0699(11) 0.851(2) 0.4131(7) 0.021(3) Uiso 1 1 d . . .
H506 H 0.5953(13) 0.792(3) 0.4648(8) 0.037(4) Uiso 1 1 d . . .
H507 H 0.1943(13) 1.289(3) 0.1577(8) 0.036(4) Uiso 1 1 d . . .
H508 H -0.0448(12) 1.387(2) 0.3153(8) 0.032(4) Uiso 1 1 d . . .
H509 H 0.3262(12) 0.728(2) 0.1243(8) 0.027(3) Uiso 1 1 d . . .
H510 H 0.1197(11) 1.412(2) 0.2643(7) 0.025(3) Uiso 1 1 d . . .
H511 H 0.1267(14) 1.316(3) 0.0337(9) 0.043(4) Uiso 1 1 d . . .
H512 H 0.3612(14) 0.494(3) 0.4020(9) 0.043(4) Uiso 1 1 d . . .
H513 H 0.4508(13) 0.471(3) 0.3506(9) 0.044(5) Uiso 1 1 d . . .
H514 H 0.5418(13) 1.013(3) 0.4278(8) 0.037(4) Uiso 1 1 d . . .
H515 H 0.1544(15) 1.043(3) -0.0443(10) 0.054(5) Uiso 1 1 d . . .

loop_
_atom_site_aniso_label
_atom_site_aniso_U_11
_atom_site_aniso_U_22
_atom_site_aniso_U_33
_atom_site_aniso_U_23
_atom_site_aniso_U_13
_atom_site_aniso_U_12
F501 0.0290(4) 0.0350(4) 0.0251(3) -0.0009(3) 0.0094(3) 0.0098(3)
F502 0.0376(4) 0.0199(4) 0.0241(3) -0.0014(3) 0.0007(3) -0.0058(3)
O501 0.0217(4) 0.0214(4) 0.0225(4) 0.0050(3) 0.0071(3) 0.0025(3)
O502 0.0226(4) 0.0175(4) 0.0194(4) 0.0003(3) 0.0014(3) -0.0008(3)
N501 0.0310(5) 0.0189(5) 0.0156(4) 0.0003(3) 0.0045(4) 0.0020(4)
C501 0.0237(5) 0.0290(7) 0.0211(5) -0.0002(5) 0.0041(4) -0.0011(5)
C502 0.0253(5) 0.0170(6) 0.0171(5) 0.0010(4) 0.0031(4) -0.0002(4)
C503 0.0225(5) 0.0186(6) 0.0194(5) -0.0010(4) 0.0048(4) 0.0002(4)
C504 0.0289(6) 0.0217(6) 0.0218(5) -0.0005(4) 0.0000(4) 0.0028(5)
C505 0.0212(5) 0.0207(6) 0.0165(5) -0.0023(4) 0.0013(4) 0.0020(4)
C506 0.0236(5) 0.0206(6) 0.0161(5) -0.0024(4) 0.0015(4) 0.0001(4)
C507 0.0274(6) 0.0315(7) 0.0210(5) -0.0025(5) 0.0048(4) -0.0011(5)
C508 0.0337(6) 0.0465(9) 0.0200(6) -0.0075(5) 0.0049(5) -0.0031(6)
C509 0.0206(5) 0.0184(6) 0.0176(5) -0.0002(4) 0.0046(4) -0.0001(4)
C510 0.0249(6) 0.0300(7) 0.0301(6) -0.0042(5) -0.0001(5) 0.0075(5)
C511 0.0279(6) 0.0358(8) 0.0308(6) 0.0030(5) -0.0033(5) 0.0006(5)
C512 0.0315(6) 0.0255(7) 0.0280(6) 0.0041(5) 0.0005(5) 0.0053(5)
C513 0.0328(6) 0.0338(7) 0.0205(5) 0.0035(5) 0.0060(5) 0.0049(5)
C514 0.0213(5) 0.0353(7) 0.0281(6) -0.0049(5) 0.0046(4) 0.0014(5)
C515 0.0232(5) 0.0257(6) 0.0187(5) 0.0019(4) 0.0045(4) 0.0047(4)
C516 0.0217(5) 0.0269(6) 0.0166(5) 0.0016(4) 0.0048(4) -0.0032(4)
C517 0.0354(7) 0.0488(9) 0.0232(6) 0.0094(6) 0.0032(5) 0.0092(6)
C518 0.0334(7) 0.0602(10) 0.0181(5) 0.0013(6) 0.0010(5) 0.0011(6)

loop_
_atom_type_symbol
_atom_type_description
_atom_type_scat_dispersion_real
_atom_type_scat_dispersion_imag
_atom_type_scat_source
C C 0.0033 0.0016 'International Tables Vol C Tables 4.2.6.8 and 6.1.1.4'
H H 0.0000 0.0000 'International Tables Vol C Tables 4.2.6.8 and 6.1.1.4'
F F 0.0171 0.0103 'International Tables Vol C Tables 4.2.6.8 and 6.1.1.4'
N N 0.0061 0.0033 'International Tables Vol C Tables 4.2.6.8 and 6.1.1.4'
O O 0.0106 0.0060 'International Tables Vol C Tables 4.2.6.8 and 6.1.1.4'

loop_
_geom_angle_atom_site_label_1
_geom_angle_atom_site_label_2
_geom_angle_atom_site_label_3
_geom_angle
_geom_angle_site_symmetry_1
_geom_angle_site_symmetry_3
_geom_angle_publ_flag
C505 O501 C509 116.23(8) . . ?
C509 O502 C502 103.19(8) . . ?
C503 N501 C516 125.64(10) . . ?
C503 N501 C502 108.52(8) . . ?
C516 N501 C502 125.05(9) . . ?
C505 C501 C514 118.57(11) . . ?
C505 C501 H505 118.7(8) . . ?
C514 C501 H505 122.7(8) . . ?
O502 C502 N501 101.69(8) . . ?
O502 C502 C506 105.81(8) . . ?
N501 C502 C506 113.13(9) . . ?
O502 C502 H503 109.4(8) . . ?
N501 C502 H503 113.1(8) . . ?
C506 C502 H503 112.8(8) . . ?
F501 C503 F502 103.76(9) . . ?
F501 C503 N501 112.84(9) . . ?
F502 C503 N501 113.55(9) . . ?
F501 C503 C509 111.17(9) . . ?
F502 C503 C509 112.40(9) . . ?
N501 C503 C509 103.39(9) . . ?
C506 C504 C510 119.94(11) . . ?
C506 C504 H510 118.8(8) . . ?
C510 C504 H510 121.2(8) . . ?
O501 C505 C501 117.77(10) . . ?
O501 C505 C506 121.06(10) . . ?
C501 C505 C506 121.15(10) . . ?
C504 C506 C505 119.47(10) . . ?
C504 C506 C502 125.74(10) . . ?
C505 C506 C502 114.71(10) . . ?
C508 C507 C516 119.72(12) . . ?
C508 C507 H509 119.8(9) . . ?
C516 C507 H509 120.5(9) . . ?
C518 C508 C507 120.89(13) . . ?
C518 C508 H504 120.9(10) . . ?
C507 C508 H504 118.2(10) . . ?
O502 C509 O501 111.27(9) . . ?
O502 C509 C515 113.05(9) . . ?
O501 C509 C515 107.29(8) . . ?
O502 C509 C503 101.41(8) . . ?
O501 C509 C503 108.10(8) . . ?
C515 C509 C503 115.63(9) . . ?
C514 C510 C504 119.85(11) . . ?
C514 C510 H508 122.0(9) . . ?
C504 C510 H508 118.1(9) . . ?
C515 C511 H506 121.2(10) . . ?
C515 C511 H514 120.6(9) . . ?
H506 C511 H514 118.2(13) . . ?
C515 C512 H502 111.5(9) . . ?
C515 C512 H512 112.9(10) . . ?
H502 C512 H512 107.7(13) . . ?
C515 C512 H513 110.8(10) . . ?
H502 C512 H513 107.8(13) . . ?
H512 C512 H513 105.8(14) . . ?
C516 C513 C517 119.73(12) . . ?
C516 C513 H507 120.3(9) . . ?
C517 C513 H507 119.9(9) . . ?
C510 C514 C501 121.02(11) . . ?
C510 C514 H501 121.7(10) . . ?
C501 C514 H501 117.3(10) . . ?
C511 C515 C512 124.33(11) . . ?
C511 C515 C509 120.00(11) . . ?
C512 C515 C509 115.67(10) . . ?
C513 C516 C507 119.60(10) . . ?
C513 C516 N501 120.34(10) . . ?
C507 C516 N501 120.05(11) . . ?
C518 C517 C513 120.78(13) . . ?
C518 C517 H511 121.0(10) . . ?
C513 C517 H511 118.2(10) . . ?
C517 C518 C508 119.28(11) . . ?
C517 C518 H515 121.5(12) . . ?
C508 C518 H515 119.2(12) . . ?

loop_
_geom_bond_atom_site_label_1
_geom_bond_atom_site_label_2
_geom_bond_distance
_geom_bond_site_symmetry_2
_geom_bond_publ_flag
F501 C503 1.3687(13) . ?
F502 C503 1.3698(13) . ?
O501 C505 1.3828(13) . ?
O501 C509 1.4439(12) . ?
O502 C509 1.3956(14) . ?
O502 C502 1.4397(13) . ?
N501 C503 1.3921(15) . ?
N501 C516 1.4095(13) . ?
N501 C502 1.4672(14) . ?
C501 C505 1.3878(15) . ?
C501 C514 1.3909(17) . ?
C501 H505 0.968(14) . ?
C502 C506 1.5066(15) . ?
C502 H503 0.941(15) . ?
C503 C509 1.5553(14) . ?
C504 C506 1.3884(16) . ?
C504 C510 1.3919(17) . ?
C504 H510 0.975(15) . ?
C505 C506 1.3949(16) . ?
C507 C508 1.3891(16) . ?
C507 C516 1.3964(17) . ?
C507 H509 0.966(16) . ?
C508 C518 1.384(2) . ?
C508 H504 0.948(18) . ?
C509 C515 1.5056(15) . ?
C510 C514 1.386(2) . ?
C510 H508 0.953(16) . ?
C511 C515 1.3274(18) . ?
C511 H506 0.973(16) . ?
C511 H514 1.004(18) . ?
C512 C515 1.4951(19) . ?
C512 H502 0.995(15) . ?
C512 H512 0.977(17) . ?
C512 H513 0.996(17) . ?
C513 C516 1.3908(17) . ?
C513 C517 1.3956(17) . ?
C513 H507 0.982(17) . ?
C514 H501 0.936(16) . ?
C517 C518 1.381(2) . ?
C517 H511 0.982(17) . ?
C518 H515 0.951(19) . ?

loop_
_geom_torsion_atom_site_label_1
_geom_torsion_atom_site_label_2
_geom_torsion_atom_site_label_3
_geom_torsion_atom_site_label_4
_geom_torsion
_geom_torsion_site_symmetry_1
_geom_torsion_site_symmetry_2
_geom_torsion_site_symmetry_3
_geom_torsion_site_symmetry_4
_geom_torsion_publ_flag
C509 O502 C502 N501 -44.71(10) . . . . ?
C509 O502 C502 C506 73.68(10) . . . . ?
C503 N501 C502 O502 25.86(11) . . . . ?
C516 N501 C502 O502 -163.84(10) . . . . ?
C503 N501 C502 C506 -87.15(11) . . . . ?
C516 N501 C502 C506 83.15(13) . . . . ?
C516 N501 C503 F501 70.47(14) . . . . ?
C502 N501 C503 F501 -119.30(10) . . . . ?
C516 N501 C503 F502 -47.24(14) . . . . ?
C502 N501 C503 F502 122.99(9) . . . . ?
C516 N501 C503 C509 -169.32(10) . . . . ?
C502 N501 C503 C509 0.91(11) . . . . ?
C509 O501 C505 C501 -171.42(9) . . . . ?
C509 O501 C505 C506 6.86(14) . . . . ?
C514 C501 C505 O501 178.04(10) . . . . ?
C514 C501 C505 C506 -0.25(16) . . . . ?
C510 C504 C506 C505 -1.01(17) . . . . ?
C510 C504 C506 C502 -177.47(10) . . . . ?
O501 C505 C506 C504 -177.32(10) . . . . ?
C501 C505 C506 C504 0.90(16) . . . . ?
O501 C505 C506 C502 -0.49(14) . . . . ?
C501 C505 C506 C502 177.74(10) . . . . ?
O502 C502 C506 C504 137.15(11) . . . . ?
N501 C502 C506 C504 -112.37(12) . . . . ?
O502 C502 C506 C505 -39.46(12) . . . . ?
N501 C502 C506 C505 71.02(12) . . . . ?
C516 C507 C508 C518 -0.3(2) . . . . ?
C502 O502 C509 O501 -69.88(10) . . . . ?
C502 O502 C509 C515 169.30(8) . . . . ?
C502 O502 C509 C503 44.87(9) . . . . ?
C505 O501 C509 O502 29.19(12) . . . . ?
C505 O501 C509 C515 153.33(9) . . . . ?
C505 O501 C509 C503 -81.34(11) . . . . ?
F501 C503 C509 O502 93.08(10) . . . . ?
F502 C503 C509 O502 -151.10(8) . . . . ?
N501 C503 C509 O502 -28.26(10) . . . . ?
F501 C503 C509 O501 -149.83(9) . . . . ?
F502 C503 C509 O501 -34.02(12) . . . . ?
N501 C503 C509 O501 88.83(10) . . . . ?
F501 C503 C509 C515 -29.59(13) . . . . ?
F502 C503 C509 C515 86.22(11) . . . . ?
N501 C503 C509 C515 -150.93(9) . . . . ?
C506 C504 C510 C514 0.47(18) . . . . ?
C504 C510 C514 C501 0.19(18) . . . . ?
C505 C501 C514 C510 -0.30(18) . . . . ?
O502 C509 C515 C511 3.56(15) . . . . ?
O501 C509 C515 C511 -119.49(12) . . . . ?
C503 C509 C515 C511 119.83(12) . . . . ?
O502 C509 C515 C512 -176.26(9) . . . . ?
O501 C509 C515 C512 60.69(12) . . . . ?
C503 C509 C515 C512 -59.99(13) . . . . ?
C517 C513 C516 C507 -0.07(18) . . . . ?
C517 C513 C516 N501 179.45(12) . . . . ?
C508 C507 C516 C513 0.19(18) . . . . ?
C508 C507 C516 N501 -179.34(11) . . . . ?
C503 N501 C516 C513 165.67(11) . . . . ?
C502 N501 C516 C513 -2.99(17) . . . . ?
C503 N501 C516 C507 -14.81(17) . . . . ?
C502 N501 C516 C507 176.53(10) . . . . ?
C516 C513 C517 C518 0.1(2) . . . . ?
C513 C517 C518 C508 -0.3(2) . . . . ?
C507 C508 C518 C517 0.4(2) . . . . ?
